data_2203559
loop_
_publ_author_name
'Yang, Shi-Ping'
'Yang Hong'
'Chen, Hong-Mei'
'Zhang, Fan'
'Chen, Qiong-Qiong'
'Yu, Xi-Bin'

_publ_section_title
;
 A trinuclear copper complex, [Cu~3~<i>L</i>~2~](ClO~4~)~2~, where
 H~2~<i>L</i> is 1,3-bis(2-hydroxybenzoylimino)propane
;
_journal_issue 5
_journal_name_full 'Acta Crystallographica Section E'
_journal_page_first m582
_journal_page_last m584
_journal_paper_doi 10.1107/S1600536804008293
_journal_volume 60
_journal_year 2004
_chemical_formula_iupac '[Cu3 (C17 N2 H16 O2)2] (Cl O4)2'
_chemical_formula_moiety 'C34 H32 Cl2 Cu3 N4 O12'
_chemical_formula_sum 'C34 H32 Cl2 Cu3 N4 O12'
_chemical_formula_weight 950.19
_chemical_name_systematic
;
bis[\m-1,3-bis(2-hydroxylbenzoylimino)propane]tricopper(II) bis(perchlorate)
;
_space_group_IT_number 14
_symmetry_cell_setting monoclinic
_symmetry_space_group_name_Hall '-P 2yn'
_symmetry_space_group_name_H-M 'P 1 21/n 1'
_atom_sites_solution_hydrogens geom
_atom_sites_solution_primary direct
_atom_sites_solution_secondary difmap
_audit_creation_method SHELXL-97
_cell_angle_alpha 90.00
_cell_angle_beta 103.161(2)
_cell_angle_gamma 90.00
_cell_formula_units_Z 2
_cell_length_a 8.8249(10)
_cell_length_b 11.9200(13)
_cell_length_c 17.2030(19)
_cell_measurement_reflns_used 4098
_cell_measurement_temperature 293(2)
_cell_measurement_theta_max 28.31
_cell_measurement_theta_min 2
_cell_volume 1762.1(3)
_computing_cell_refinement SMART
_computing_data_collection 'SMART (Bruker, 1998)'
_computing_data_reduction
;
SAINT (Bruker, 1998) and SHELXTL (Bruker, 1998)
;
_computing_molecular_graphics SHELXTL
_computing_publication_material SHELXL97
_computing_structure_refinement 'SHELXL97 (Sheldrick, 1997)'
_computing_structure_solution 'SHELXS97 (Sheldrick, 1997)'
_diffrn_ambient_temperature 293(2)
_diffrn_measured_fraction_theta_full 0.999
_diffrn_measured_fraction_theta_max 0.936
_diffrn_measurement_device_type 'Bruker SMART CCD area-detector'
_diffrn_measurement_method '\f and \w'
_diffrn_radiation_monochromator graphite
_diffrn_radiation_source 'fine-focus sealed tube'
_diffrn_radiation_type MoK\a
_diffrn_radiation_wavelength 0.71073
_diffrn_reflns_av_R_equivalents 0.0610
_diffrn_reflns_av_sigmaI/netI 0.0901
_diffrn_reflns_limit_h_max 11
_diffrn_reflns_limit_h_min -11
_diffrn_reflns_limit_k_max 15
_diffrn_reflns_limit_k_min -12
_diffrn_reflns_limit_l_max 20
_diffrn_reflns_limit_l_min -22
_diffrn_reflns_number 10495
_diffrn_reflns_theta_full 25.00
_diffrn_reflns_theta_max 28.31
_diffrn_reflns_theta_min 2.10
_diffrn_standards_decay_% 0
_diffrn_standards_number 0
_exptl_absorpt_coefficient_mu 2.018
_exptl_absorpt_correction_T_max 0.899
_exptl_absorpt_correction_T_min 0.788
_exptl_absorpt_correction_type multi-scan
_exptl_absorpt_process_details '(SADABS; Bruker, 1998)'
_exptl_crystal_colour blue
_exptl_crystal_density_diffrn 1.791
_exptl_crystal_density_method 'not measured'
_exptl_crystal_description needle
_exptl_crystal_F_000 962
_exptl_crystal_size_max 0.15
_exptl_crystal_size_mid 0.10
_exptl_crystal_size_min 0.05
_refine_diff_density_max 0.616
_refine_diff_density_min -0.391
_refine_ls_extinction_method none
_refine_ls_goodness_of_fit_ref 0.955
_refine_ls_hydrogen_treatment constr
_refine_ls_matrix_type full
_refine_ls_number_parameters 250
_refine_ls_number_reflns 4099
_refine_ls_number_restraints 10
_refine_ls_restrained_S_all 0.958
_refine_ls_R_factor_all 0.0878
_refine_ls_R_factor_gt 0.0530
_refine_ls_shift/su_max 0.000
_refine_ls_shift/su_mean 0.000
_refine_ls_structure_factor_coef Fsqd
_refine_ls_weighting_details 'calc w = 1/[\s^2^(Fo^2^)+(0.0367P)^2^] where P = (Fo^2^+2Fc^2^)/3'
_refine_ls_weighting_scheme calc
_refine_ls_wR_factor_gt 0.0995
_refine_ls_wR_factor_ref 0.1104
_reflns_number_gt 2716
_reflns_number_total 4099
_reflns_threshold_expression I>2\s(I)
_cod_data_source_file ci6353.cif
_cod_data_source_block I
_cod_depositor_comments
;
The following automatic conversions were performed:
'_symmetry_cell_setting' value 'Monoclinic' changed to 'monoclinic'
according to '/home/saulius/struct/CIF-dictionaries/cif_core.dic'
dictionary named 'cif_core.dic' version 2.4.1 from 2010-06-29.

Automatic conversion script
Id: cif_fix_enum 1527 2010-12-29 10:47:43Z saulius 

The following automatic conversions were performed:

'_symmetry_cell_setting' value 'Monoclinic' changed to 'monoclinic'
according to /home/saulius/struct/CIF-dictionaries/cif_core.dic
dictionary named 'cif_core.dic' version 2.4.1 from 2010-06-29.

Automatic conversion script
Id: cif_fix_values 1715 2011-07-08 13:25:40Z adriana 
;
_cod_original_sg_symbol_H-M 'P 21/n'
_cod_database_code 2203559
_cod_database_fobs_code 2203559

loop_
_symmetry_equiv_pos_as_xyz
'x, y, z'
'-x+1/2, y+1/2, -z+1/2'
'-x, -y, -z'
'x-1/2, -y-1/2, z-1/2'

loop_
_atom_site_label
_atom_site_fract_x
_atom_site_fract_y
_atom_site_fract_z
_atom_site_U_iso_or_equiv
_atom_site_adp_type
_atom_site_calc_flag
_atom_site_refinement_flags
_atom_site_occupancy
_atom_site_type_symbol
Cu1 0.82135(6) 0.17767(4) 0.05775(3) 0.03302(17) Uani d . 1 Cu
Cu2 1.0000 0.0000 0.0000 0.0316(2) Uani d S 1 Cu
O1 0.9814(3) 0.0683(2) 0.09910(17) 0.0350(7) Uani d . 1 O
O2 0.7888(3) 0.0671(2) -0.02754(17) 0.0344(7) Uani d . 1 O
N1 0.9020(4) 0.2777(3) 0.1471(2) 0.0387(9) Uani d . 1 N
N2 0.6279(4) 0.2554(3) 0.0110(2) 0.0385(10) Uani d . 1 N
C1 1.0477(5) 0.0503(4) 0.1760(3) 0.0321(10) Uani d . 1 C
C2 1.1039(5) -0.0558(4) 0.2023(3) 0.0380(11) Uani d . 1 C
H2A 1.0908 -0.1178 0.1658 0.080 Uiso d R 1 H
C3 1.1779(6) -0.0717(4) 0.2805(3) 0.0472(13) Uani d . 1 C
H3A 1.2124 -0.1456 0.2985 0.080 Uiso d R 1 H
C4 1.2049(6) 0.0168(5) 0.3348(3) 0.0573(15) Uani d . 1 C
H4B 1.2620 0.0056 0.3888 0.080 Uiso d R 1 H
C5 1.1470(6) 0.1201(4) 0.3091(3) 0.0508(13) Uani d . 1 C
H5A 1.1651 0.1819 0.3458 0.080 Uiso d R 1 H
C6 1.0634(5) 0.1384(4) 0.2310(3) 0.0356(11) Uani d . 1 C
C7 0.9965(5) 0.2483(4) 0.2110(3) 0.0402(12) Uani d . 1 C
H7A 1.0274 0.3058 0.2505 0.080 Uiso d R 1 H
C8 0.8517(6) 0.3961(4) 0.1390(3) 0.0509(14) Uani d . 1 C
H8A 0.8914 0.4312 0.0975 0.080 Uiso d R 1 H
H8B 0.8930 0.4354 0.1880 0.080 Uiso d R 1 H
C9 0.6777(6) 0.4039(4) 0.1191(3) 0.0548(15) Uani d . 1 C
H9A 0.6486 0.4793 0.1288 0.080 Uiso d R 1 H
H9B 0.6379 0.3553 0.1542 0.080 Uiso d R 1 H
C10 0.6032(6) 0.3733(4) 0.0338(3) 0.0521(14) Uani d . 1 C
H10A 0.4932 0.3862 0.0252 0.080 Uiso d R 1 H
H10B 0.6423 0.4227 -0.0011 0.080 Uiso d R 1 H
C11 0.5184(5) 0.2096(4) -0.0404(3) 0.0409(12) Uani d . 1 C
H11A 0.4244 0.2525 -0.0561 0.080 Uiso d R 1 H
C12 0.5185(5) 0.1003(4) -0.0786(3) 0.0346(11) Uani d . 1 C
C13 0.3785(6) 0.0644(4) -0.1268(3) 0.0469(13) Uani d . 1 C
H13A 0.2875 0.1104 -0.1316 0.080 Uiso d R 1 H
C14 0.3665(6) -0.0356(4) -0.1678(3) 0.0482(13) Uani d . 1 C
H14A 0.2689 -0.0589 -0.2009 0.080 Uiso d R 1 H
C15 0.4994(6) -0.1018(4) -0.1603(3) 0.0451(12) Uani d . 1 C
H15A 0.4934 -0.1716 -0.1887 0.080 Uiso d R 1 H
C16 0.6386(5) -0.0678(4) -0.1124(3) 0.0383(11) Uani d . 1 C
H16A 0.7280 -0.1154 -0.1073 0.080 Uiso d R 1 H
C17 0.6534(5) 0.0329(4) -0.0713(2) 0.0308(10) Uani d . 1 C
Cl1 0.91122(16) -0.29566(10) 0.04110(9) 0.0531(4) Uani d D 1 Cl
O3 0.8836(4) -0.1766(3) 0.0370(2) 0.0667(11) Uani d D 1 O
O4 0.8927(7) -0.3300(4) 0.1151(4) 0.147(3) Uani d D 1 O
O5 1.0623(5) -0.3150(3) 0.0307(3) 0.0833(14) Uani d D 1 O
O6 0.8018(6) -0.3447(5) -0.0178(5) 0.184(3) Uani d D 1 O

loop_
_atom_site_aniso_label
_atom_site_aniso_U_11
_atom_site_aniso_U_22
_atom_site_aniso_U_33
_atom_site_aniso_U_12
_atom_site_aniso_U_13
_atom_site_aniso_U_23
Cu1 0.0366(3) 0.0287(3) 0.0333(3) 0.0106(2) 0.0071(3) -0.0026(2)
Cu2 0.0296(4) 0.0347(4) 0.0285(4) 0.0104(3) 0.0026(3) -0.0078(3)
O1 0.0428(19) 0.0316(17) 0.0281(18) 0.0144(14) 0.0027(15) -0.0049(13)
O2 0.0274(17) 0.0394(18) 0.0348(19) 0.0070(14) 0.0040(14) -0.0050(14)
N1 0.046(3) 0.030(2) 0.041(3) 0.0061(18) 0.011(2) -0.0047(17)
N2 0.038(2) 0.033(2) 0.047(3) 0.0104(18) 0.015(2) 0.0039(18)
C1 0.027(2) 0.037(3) 0.033(3) -0.0011(19) 0.007(2) -0.002(2)
C2 0.035(3) 0.041(3) 0.037(3) 0.005(2) 0.007(2) 0.003(2)
C3 0.042(3) 0.052(3) 0.050(4) 0.007(2) 0.014(3) 0.014(3)
C4 0.063(4) 0.074(4) 0.032(3) 0.014(3) 0.006(3) 0.003(3)
C5 0.059(4) 0.057(3) 0.033(3) 0.006(3) 0.003(3) -0.009(2)
C6 0.031(3) 0.044(3) 0.031(3) 0.003(2) 0.006(2) -0.006(2)
C7 0.045(3) 0.038(3) 0.041(3) -0.004(2) 0.017(3) -0.011(2)
C8 0.061(4) 0.030(3) 0.063(4) 0.013(2) 0.017(3) -0.009(2)
C9 0.076(4) 0.025(3) 0.072(4) 0.015(3) 0.034(3) -0.006(2)
C10 0.053(3) 0.034(3) 0.071(4) 0.017(2) 0.017(3) 0.000(3)
C11 0.032(3) 0.045(3) 0.047(3) 0.012(2) 0.012(2) 0.016(2)
C12 0.030(3) 0.042(3) 0.033(3) 0.008(2) 0.010(2) 0.009(2)
C13 0.029(3) 0.066(4) 0.046(3) 0.000(2) 0.008(2) 0.011(3)
C14 0.035(3) 0.066(4) 0.043(3) -0.012(3) 0.007(2) 0.002(3)
C15 0.041(3) 0.051(3) 0.043(3) -0.010(2) 0.009(3) 0.000(2)
C16 0.033(3) 0.041(3) 0.040(3) -0.002(2) 0.007(2) -0.004(2)
C17 0.026(2) 0.039(3) 0.028(3) -0.0015(19) 0.006(2) 0.0039(19)
Cl1 0.0484(8) 0.0382(7) 0.0777(11) -0.0033(6) 0.0249(8) -0.0071(6)
O3 0.071(3) 0.044(2) 0.086(3) -0.0028(19) 0.020(2) 0.0118(19)
O4 0.214(6) 0.095(4) 0.184(6) 0.057(4) 0.150(6) 0.080(4)
O5 0.060(3) 0.100(3) 0.098(4) 0.023(2) 0.033(3) 0.015(3)
O6 0.089(4) 0.154(5) 0.290(9) -0.020(4) 0.003(5) -0.163(6)

loop_
_atom_type_symbol
_atom_type_description
_atom_type_scat_dispersion_real
_atom_type_scat_dispersion_imag
_atom_type_scat_source
C C 0.0033 0.0016 'International Tables Vol C Tables 4.2.6.8 and 6.1.1.4'
H H 0.0000 0.0000 'International Tables Vol C Tables 4.2.6.8 and 6.1.1.4'
N N 0.0061 0.0033 'International Tables Vol C Tables 4.2.6.8 and 6.1.1.4'
O O 0.0106 0.0060 'International Tables Vol C Tables 4.2.6.8 and 6.1.1.4'
Cl Cl 0.1484 0.1585 'International Tables Vol C Tables 4.2.6.8 and 6.1.1.4'
Cu Cu 0.3201 1.2651 'International Tables Vol C Tables 4.2.6.8 and 6.1.1.4'

loop_
_geom_angle_atom_site_label_1
_geom_angle_atom_site_label_2
_geom_angle_atom_site_label_3
_geom_angle_site_symmetry_1
_geom_angle_site_symmetry_3
_geom_angle
_geom_angle_publ_flag
O1 Cu1 O2 . . 77.93(12) yes
O1 Cu1 N2 . . 165.97(14) yes
O2 Cu1 N2 . . 92.62(14) yes
O1 Cu1 N1 . . 90.98(14) yes
O2 Cu1 N1 . . 167.22(14) yes
N2 Cu1 N1 . . 99.40(16) yes
O1 Cu1 Cu2 . . 40.30(8) ?
O2 Cu1 Cu2 . . 41.96(8) ?
N2 Cu1 Cu2 . . 133.54(12) ?
N1 Cu1 Cu2 . . 125.38(11) ?
O1 Cu2 O1 3_755 . 180.0 yes
O1 Cu2 O2 3_755 . 102.91(12) yes
O1 Cu2 O2 . . 77.09(12) yes
O1 Cu2 O2 3_755 3_755 77.09(12) yes
O1 Cu2 O2 . 3_755 102.91(12) ?
O2 Cu2 O2 . 3_755 180.0 yes
O1 Cu2 Cu1 3_755 3_755 40.42(8) ?
O1 Cu2 Cu1 . 3_755 139.58(8) ?
O2 Cu2 Cu1 . 3_755 139.07(8) ?
O2 Cu2 Cu1 3_755 3_755 40.93(8) ?
O1 Cu2 Cu1 3_755 . 139.58(8) ?
O1 Cu2 Cu1 . . 40.42(8) ?
O2 Cu2 Cu1 . . 40.93(8) ?
O2 Cu2 Cu1 3_755 . 139.07(8) ?
Cu1 Cu2 Cu1 3_755 . 180.0 yes
C1 O1 Cu2 . . 134.5(3) ?
C1 O1 Cu1 . . 126.2(2) ?
Cu2 O1 Cu1 . . 99.28(13) ?
C17 O2 Cu1 . . 126.7(3) ?
C17 O2 Cu2 . . 133.6(3) ?
Cu1 O2 Cu2 . . 97.11(13) ?
C7 N1 C8 . . 118.1(4) ?
C7 N1 Cu1 . . 124.4(3) ?
C8 N1 Cu1 . . 117.6(3) ?
C11 N2 C10 . . 117.0(4) ?
C11 N2 Cu1 . . 122.5(3) ?
C10 N2 Cu1 . . 120.5(3) ?
O1 C1 C2 . . 120.6(4) ?
O1 C1 C6 . . 120.2(4) ?
C2 C1 C6 . . 119.2(4) ?
C3 C2 C1 . . 120.0(4) ?
C3 C2 H2A . . 119.7 ?
C1 C2 H2A . . 120.3 ?
C2 C3 C4 . . 121.6(5) ?
C2 C3 H3A . . 119.4 ?
C4 C3 H3A . . 119.0 ?
C5 C4 C3 . . 118.1(5) ?
C5 C4 H4B . . 120.9 ?
C3 C4 H4B . . 121.0 ?
C4 C5 C6 . . 121.9(5) ?
C4 C5 H5A . . 118.9 ?
C6 C5 H5A . . 119.1 ?
C5 C6 C1 . . 118.9(4) ?
C5 C6 C7 . . 117.9(4) ?
C1 C6 C7 . . 123.2(4) ?
N1 C7 C6 . . 127.5(4) ?
N1 C7 H7A . . 116.2 ?
C6 C7 H7A . . 116.3 ?
N1 C8 C9 . . 110.6(4) ?
N1 C8 H8A . . 109.5 ?
C9 C8 H8A . . 109.3 ?
N1 C8 H8B . . 109.8 ?
C9 C8 H8B . . 109.6 ?
H8A C8 H8B . . 108.0 ?
C8 C9 C10 . . 113.9(4) ?
C8 C9 H9A . . 108.6 ?
C10 C9 H9A . . 108.8 ?
C8 C9 H9B . . 108.7 ?
C10 C9 H9B . . 109.0 ?
H9A C9 H9B . . 107.7 ?
N2 C10 C9 . . 115.3(4) ?
N2 C10 H10A . . 108.3 ?
C9 C10 H10A . . 108.2 ?
N2 C10 H10B . . 108.6 ?
C9 C10 H10B . . 108.7 ?
H10A C10 H10B . . 107.5 ?
N2 C11 C12 . . 128.1(4) ?
N2 C11 H11A . . 115.9 ?
C12 C11 H11A . . 116.0 ?
C13 C12 C17 . . 119.5(4) ?
C13 C12 C11 . . 116.9(4) ?
C17 C12 C11 . . 123.5(4) ?
C14 C13 C12 . . 121.7(5) ?
C14 C13 H13A . . 119.1 ?
C12 C13 H13A . . 119.2 ?
C13 C14 C15 . . 118.6(5) ?
C13 C14 H14A . . 120.6 ?
C15 C14 H14A . . 120.9 ?
C16 C15 C14 . . 120.4(5) ?
C16 C15 H15A . . 119.9 ?
C14 C15 H15A . . 119.7 ?
C15 C16 C17 . . 122.0(4) ?
C15 C16 H16A . . 118.9 ?
C17 C16 H16A . . 119.1 ?
O2 C17 C16 . . 121.7(4) ?
O2 C17 C12 . . 120.5(4) ?
C16 C17 C12 . . 117.8(4) ?
O6 Cl1 O4 . . 110.2(4) ?
O6 Cl1 O5 . . 111.6(3) ?
O4 Cl1 O5 . . 112.6(3) ?
O6 Cl1 O3 . . 107.7(3) ?
O4 Cl1 O3 . . 106.4(3) ?
O5 Cl1 O3 . . 108.1(2) ?

loop_
_geom_bond_atom_site_label_1
_geom_bond_atom_site_label_2
_geom_bond_site_symmetry_2
_geom_bond_distance
_geom_bond_publ_flag
Cu1 O1 . 1.935(3) yes
Cu1 O2 . 1.944(3) yes
Cu1 N2 . 1.948(4) yes
Cu1 N1 . 1.948(4) yes
Cu1 Cu2 . 2.9446(5) yes
Cu2 O1 3_755 1.930(3) yes
Cu2 O1 . 1.930(3) yes
Cu2 O2 . 1.984(3) yes
Cu2 O2 3_755 1.984(3) ?
Cu2 Cu1 3_755 2.9446(5) ?
O1 C1 . 1.336(5) ?
O2 C17 . 1.323(5) ?
N1 C7 . 1.268(6) ?
N1 C8 . 1.476(5) ?
N2 C11 . 1.275(6) ?
N2 C10 . 1.488(5) ?
C1 C2 . 1.396(6) ?
C1 C6 . 1.398(6) ?
C2 C3 . 1.367(6) ?
C2 H2A . 0.96 ?
C3 C4 . 1.394(7) ?
C3 H3A . 0.96 ?
C4 C5 . 1.367(7) ?
C4 H4B . 0.96 ?
C5 C6 . 1.395(6) ?
C5 H5A . 0.96 ?
C6 C7 . 1.446(6) ?
C7 H7A . 0.96 ?
C8 C9 . 1.498(7) ?
C8 H8A . 0.96 ?
C8 H8B . 0.96 ?
C9 C10 . 1.510(7) ?
C9 H9A . 0.96 ?
C9 H9B . 0.96 ?
C10 H10A . 0.96 ?
C10 H10B . 0.96 ?
C11 C12 . 1.459(6) ?
C11 H11A . 0.96 ?
C12 C13 . 1.390(6) ?
C12 C17 . 1.418(6) ?
C13 C14 . 1.377(7) ?
C13 H13A . 0.96 ?
C14 C15 . 1.395(6) ?
C14 H14A . 0.96 ?
C15 C16 . 1.375(6) ?
C15 H15A . 0.96 ?
C16 C17 . 1.384(6) ?
C16 H16A . 0.96 ?
Cl1 O6 . 1.362(5) ?
Cl1 O4 . 1.381(5) ?
Cl1 O5 . 1.404(4) ?
Cl1 O3 . 1.439(3) ?

loop_
_geom_torsion_atom_site_label_1
_geom_torsion_atom_site_label_2
_geom_torsion_atom_site_label_3
_geom_torsion_atom_site_label_4
_geom_torsion_site_symmetry_1
_geom_torsion_site_symmetry_4
_geom_torsion
O1 Cu1 Cu2 O1 . 3_755 180.0
O2 Cu1 Cu2 O1 . 3_755 34.11(18)
N2 Cu1 Cu2 O1 . 3_755 18.4(2)
N1 Cu1 Cu2 O1 . 3_755 -143.60(19)
O2 Cu1 Cu2 O1 . . -145.89(18)
N2 Cu1 Cu2 O1 . . -161.6(2)
N1 Cu1 Cu2 O1 . . 36.40(19)
O1 Cu1 Cu2 O2 . . 145.89(18)
N2 Cu1 Cu2 O2 . . -15.68(19)
N1 Cu1 Cu2 O2 . . -177.71(19)
O1 Cu1 Cu2 O2 . 3_755 -34.11(18)
O2 Cu1 Cu2 O2 . 3_755 180.0
N2 Cu1 Cu2 O2 . 3_755 164.32(19)
N1 Cu1 Cu2 O2 . 3_755 2.29(19)
O2 Cu2 O1 C1 . . 155.6(4)
O2 Cu2 O1 C1 3_755 . -24.4(4)
Cu1 Cu2 O1 C1 3_755 . -2.3(5)
Cu1 Cu2 O1 C1 . . 177.7(5)
O2 Cu2 O1 Cu1 . . -22.14(12)
O2 Cu2 O1 Cu1 3_755 . 157.86(12)
Cu1 Cu2 O1 Cu1 3_755 . 180.0
O2 Cu1 O1 C1 . . -155.5(3)
N2 Cu1 O1 C1 . . -107.0(6)
N1 Cu1 O1 C1 . . 30.9(3)
Cu2 Cu1 O1 C1 . . -178.0(4)
O2 Cu1 O1 Cu2 . . 22.54(12)
N2 Cu1 O1 Cu2 . . 71.0(6)
N1 Cu1 O1 Cu2 . . -151.06(15)
O1 Cu1 O2 C17 . . 141.7(3)
N2 Cu1 O2 C17 . . -27.8(3)
N1 Cu1 O2 C17 . . 172.0(6)
Cu2 Cu1 O2 C17 . . 163.5(4)
O1 Cu1 O2 Cu2 . . -21.77(12)
N2 Cu1 O2 Cu2 . . 168.69(14)
N1 Cu1 O2 Cu2 . . 8.5(7)
O1 Cu2 O2 C17 3_755 . 40.2(4)
Cu1 Cu2 O2 C17 3_755 . 18.3(4)
Cu1 Cu2 O2 C17 . . -161.7(4)
O1 Cu2 O2 Cu1 3_755 . -158.10(12)
O1 Cu2 O2 Cu1 . . 21.90(12)
Cu1 Cu2 O2 Cu1 3_755 . 180.0
O1 Cu1 N1 C7 . . -15.4(4)
O2 Cu1 N1 C7 . . -44.9(9)
N2 Cu1 N1 C7 . . 155.1(4)
Cu2 Cu1 N1 C7 . . -38.0(4)
O1 Cu1 N1 C8 . . 163.4(3)
O2 Cu1 N1 C8 . . 133.9(6)
N2 Cu1 N1 C8 . . -26.1(3)
Cu2 Cu1 N1 C8 . . 140.8(3)
O1 Cu1 N2 C11 . . -28.1(8)
O2 Cu1 N2 C11 . . 19.0(4)
N1 Cu1 N2 C11 . . -165.4(4)
Cu2 Cu1 N2 C11 . . 29.4(4)
O1 Cu1 N2 C10 . . 152.6(5)
O2 Cu1 N2 C10 . . -160.3(3)
N1 Cu1 N2 C10 . . 15.3(3)
Cu2 Cu1 N2 C10 . . -149.9(3)
Cu2 O1 C1 C2 . . -26.7(6)
Cu1 O1 C1 C2 . . 150.6(3)
Cu2 O1 C1 C6 . . 152.4(3)
Cu1 O1 C1 C6 . . -30.4(5)
O1 C1 C2 C3 . . 176.9(4)
C6 C1 C2 C3 . . -2.1(6)
C1 C2 C3 C4 . . -2.6(7)
C2 C3 C4 C5 . . 3.8(8)
C3 C4 C5 C6 . . -0.2(8)
C4 C5 C6 C1 . . -4.5(7)
C4 C5 C6 C7 . . 175.3(5)
O1 C1 C6 C5 . . -173.5(4)
C2 C1 C6 C5 . . 5.6(6)
O1 C1 C6 C7 . . 6.7(7)
C2 C1 C6 C7 . . -174.2(4)
C8 N1 C7 C6 . . -178.6(4)
Cu1 N1 C7 C6 . . 0.2(7)
C5 C6 C7 N1 . . -170.8(5)
C1 C6 C7 N1 . . 9.0(7)
C7 N1 C8 C9 . . -126.2(5)
Cu1 N1 C8 C9 . . 54.9(5)
N1 C8 C9 C10 . . -74.6(5)
C11 N2 C10 C9 . . 147.3(5)
Cu1 N2 C10 C9 . . -33.4(5)
C8 C9 C10 N2 . . 63.0(6)
C10 N2 C11 C12 . . 173.5(4)
Cu1 N2 C11 C12 . . -5.8(7)
N2 C11 C12 C13 . . 173.6(5)
N2 C11 C12 C17 . . -8.9(7)
C17 C12 C13 C14 . . 0.2(7)
C11 C12 C13 C14 . . 177.9(4)
C12 C13 C14 C15 . . -0.1(7)
C13 C14 C15 C16 . . 0.5(7)
C14 C15 C16 C17 . . -1.2(7)
Cu1 O2 C17 C16 . . -159.6(3)
Cu2 O2 C17 C16 . . -2.5(6)
Cu1 O2 C17 C12 . . 21.5(5)
Cu2 O2 C17 C12 . . 178.6(3)
C15 C16 C17 O2 . . -177.6(4)
C15 C16 C17 C12 . . 1.3(7)
C13 C12 C17 O2 . . 178.1(4)
C11 C12 C17 O2 . . 0.6(6)
C13 C12 C17 C16 . . -0.8(6)
C11 C12 C17 C16 . . -178.3(4)
